data_7245851
loop_
_publ_author_name
'Ebersbach, Ben'
'Seichter, Wilhelm'
'Schwarzer, Anke'
'Mazik, Monika'

_publ_section_title
;
 Supramolecular patterns in the crystal structures of 1,3,5-trisubstituted
 2,4,6-triethylbenzenes bearing halogenophenoxy groups
;
_journal_issue 1
_journal_name_full CrystEngComm
_journal_page_first 137
_journal_page_last 153
_journal_paper_doi 10.1039/D2CE01203K
_journal_volume 25
_journal_year 2023
_chemical_formula_moiety 'C33 H33 I3 O3, C6 H14 O'
_chemical_formula_sum 'C39 H47 I3 O4'
_chemical_formula_weight 960.46
_space_group_crystal_system triclinic
_space_group_IT_number 2
_space_group_name_Hall '-P 1'
_space_group_name_H-M_alt 'P -1'
_atom_sites_solution_hydrogens geom
_audit_creation_method SHELXL-2018/3
_audit_update_record
;
2022-08-24 deposited with the CCDC.	2022-11-15 downloaded from the CCDC.
;
_cell_angle_alpha 72.005(17)
_cell_angle_beta 70.41(2)
_cell_angle_gamma 66.18(2)
_cell_formula_units_Z 4
_cell_length_a 16.379(5)
_cell_length_b 16.507(3)
_cell_length_c 16.949(4)
_cell_measurement_reflns_used 2189
_cell_measurement_temperature 153(2)
_cell_measurement_theta_max 26.98
_cell_measurement_theta_min 2.62
_cell_volume 3868.6(18)
_computing_cell_refinement 'STOE X-AREA (Stoe & Cie, 2002)'
_computing_data_collection 'STOE X-AREA (Stoe & Cie, 2002)'
_computing_data_reduction 'STOE X-RED (Stoe & Cie, 2002)'
_computing_molecular_graphics 'ORTEP-3 (Farrugia, 2012)'
_computing_publication_material
;
<i>WinGX</i> (Farrugia, 2012), <i>publCIF</i> (Westrip, 2010), <i>SHELXLE</i>
 (H\"ubschle <i>et al.</i>,  2011)
;
_computing_structure_refinement 'SHELXL2018/3 (Sheldrick, 2018)'
_computing_structure_solution 'SHELXS2018/2 (Sheldrick, 2018)'
_diffrn_ambient_temperature 153
_diffrn_detector 'image plate (34 cm diameter)'
_diffrn_detector_area_resol_mean 6.67
_diffrn_detector_type STOE
_diffrn_measured_fraction_theta_full 0.997
_diffrn_measured_fraction_theta_max 0.997
_diffrn_measurement_details ' 504 frames, detector distance = 120 mm'
_diffrn_measurement_device '2-circle goniometer'
_diffrn_measurement_device_type 'STOE IPDS 2'
_diffrn_measurement_method 'rotation method'
_diffrn_radiation_collimation '0.5 mm diameter, monocapillary'
_diffrn_radiation_monochromator 'plane graphite'
_diffrn_radiation_polarisn_norm 0
_diffrn_radiation_type 'Mo K\a'
_diffrn_radiation_wavelength 0.71073
_diffrn_reflns_av_R_equivalents 0.0504
_diffrn_reflns_av_unetI/netI 0.0540
_diffrn_reflns_Laue_measured_fraction_full 0.997
_diffrn_reflns_Laue_measured_fraction_max 0.997
_diffrn_reflns_limit_h_max 19
_diffrn_reflns_limit_h_min -19
_diffrn_reflns_limit_k_max 19
_diffrn_reflns_limit_k_min -19
_diffrn_reflns_limit_l_max 19
_diffrn_reflns_limit_l_min -20
_diffrn_reflns_number 29109
_diffrn_reflns_point_group_measured_fraction_full 0.997
_diffrn_reflns_point_group_measured_fraction_max 0.997
_diffrn_reflns_theta_full 25.242
_diffrn_reflns_theta_max 25.250
_diffrn_reflns_theta_min 1.377
_diffrn_source 'sealed X-ray tube, 12 x 0.4 mm long-fine focus'
_diffrn_source_current 40
_diffrn_source_power 2.000
_diffrn_source_voltage 50
_exptl_absorpt_coefficient_mu 2.461
_exptl_absorpt_correction_T_max 0.7296
_exptl_absorpt_correction_T_min 0.6263
_exptl_absorpt_correction_type integration
_exptl_absorpt_process_details 'X-Area (STOE)'
_exptl_crystal_colour colourless
_exptl_crystal_density_diffrn 1.649
_exptl_crystal_description plate
_exptl_crystal_F_000 1888
_exptl_crystal_size_max 0.420
_exptl_crystal_size_mid 0.150
_exptl_crystal_size_min 0.110
_refine_diff_density_max 0.905
_refine_diff_density_min -0.869
_refine_diff_density_rms 0.129
_refine_ls_extinction_method none
_refine_ls_goodness_of_fit_ref 1.028
_refine_ls_hydrogen_treatment constr
_refine_ls_matrix_type full
_refine_ls_number_parameters 907
_refine_ls_number_reflns 13974
_refine_ls_number_restraints 111
_refine_ls_restrained_S_all 1.030
_refine_ls_R_factor_all 0.0718
_refine_ls_R_factor_gt 0.0444
_refine_ls_shift/su_max 0.001
_refine_ls_shift/su_mean 0.000
_refine_ls_structure_factor_coef Fsqd
_refine_ls_weighting_details 'w=1/[\s^2^(Fo^2^)+(0.0368P)^2^+13.8780P] where P=(Fo^2^+2Fc^2^)/3'
_refine_ls_weighting_scheme calc
_refine_ls_wR_factor_gt 0.0915
_refine_ls_wR_factor_ref 0.1033
_reflns_Friedel_coverage 0.000
_reflns_number_gt 10240
_reflns_number_total 13974
_reflns_threshold_expression 'I > 2\s(I)'
_cod_data_source_file d2ce01203k2.cif
_cod_data_source_block 4
_cod_depositor_comments 'Adding full bibliography for 7245849--7245855.cif.'
_cod_original_cell_volume 3868.7(18)
_cod_database_code 7245851
_shelx_shelxl_version_number 2018/3
_shelx_space_group_comment
;
The symmetry employed for this shelxl refinement is uniquely defined
by the following loop, which should always be used as a source of
symmetry information in preference to the above space-group names.
They are only intended as comments.
;
_shelx_estimated_absorpt_t_min 0.425
_shelx_estimated_absorpt_t_max 0.774

loop_
_space_group_symop_operation_xyz
'x, y, z'
'-x, -y, -z'

loop_
_atom_site_label
_atom_site_type_symbol
_atom_site_fract_x
_atom_site_fract_y
_atom_site_fract_z
_atom_site_U_iso_or_equiv
_atom_site_adp_type
_atom_site_occupancy
_atom_site_site_symmetry_order
_atom_site_calc_flag
_atom_site_refinement_flags_posn
_atom_site_refinement_flags_adp
_atom_site_refinement_flags_occupancy
_atom_site_disorder_assembly
_atom_site_disorder_group
I1 I 0.96673(3) -0.13956(3) -0.18544(3) 0.03306(11) Uani 1 1 d . . . . .
I2 I 0.13351(3) -0.15325(3) 0.57054(3) 0.03126(11) Uani 1 1 d . . . . .
I3 I 0.32949(4) 0.79912(3) 0.33250(3) 0.04631(15) Uani 1 1 d . . . . .
O1 O 0.6277(3) 0.1148(3) 0.0296(2) 0.0237(9) Uani 1 1 d . . . . .
O2 O 0.3234(3) 0.1143(3) 0.3035(3) 0.0243(9) Uani 1 1 d . . . . .
O3 O 0.3640(3) 0.4931(2) 0.1684(3) 0.0244(9) Uani 1 1 d . . . . .
C1 C 0.4838(4) 0.2283(4) 0.0595(3) 0.0195(11) Uani 1 1 d . . . . .
C2 C 0.4189(4) 0.1863(3) 0.1131(3) 0.0201(12) Uani 1 1 d . . . . .
C3 C 0.3528(4) 0.2249(4) 0.1802(3) 0.0181(11) Uani 1 1 d . . . . .
C4 C 0.3550(4) 0.3001(3) 0.2005(3) 0.0191(11) Uani 1 1 d . . . . .
C5 C 0.4229(4) 0.3384(3) 0.1494(3) 0.0185(11) Uani 1 1 d . . . . .
C6 C 0.4824(4) 0.3073(3) 0.0754(3) 0.0178(11) Uani 1 1 d . . . . .
C7 C 0.5576(4) 0.1850(3) -0.0108(4) 0.0209(12) Uani 1 1 d . . . . .
H7A H 0.532555 0.158823 -0.038808 0.025 Uiso 1 1 calc R U . . .
H7B H 0.583210 0.230043 -0.054437 0.025 Uiso 1 1 calc R U . . .
C8 C 0.7012(4) 0.0609(3) -0.0208(4) 0.0202(12) Uani 1 1 d . . . . .
C9 C 0.7148(4) 0.0752(4) -0.1094(4) 0.0267(13) Uani 1 1 d . . . . .
H9 H 0.672553 0.124596 -0.137988 0.032 Uiso 1 1 calc R U . . .
C10 C 0.7904(4) 0.0166(4) -0.1550(4) 0.0266(13) Uani 1 1 d . . . . .
H10 H 0.800650 0.025862 -0.215256 0.032 Uiso 1 1 calc R U . . .
C11 C 0.8505(4) -0.0551(4) -0.1128(4) 0.0247(13) Uani 1 1 d . . . . .
C12 C 0.8365(4) -0.0705(4) -0.0240(4) 0.0247(13) Uani 1 1 d . . . . .
H12 H 0.878010 -0.120554 0.004771 0.030 Uiso 1 1 calc R U . . .
C13 C 0.7612(4) -0.0116(4) 0.0211(4) 0.0260(13) Uani 1 1 d . . . . .
H13 H 0.750796 -0.021179 0.081374 0.031 Uiso 1 1 calc R U . . .
C14 C 0.4218(4) 0.0999(4) 0.0945(4) 0.0252(13) Uani 1 1 d . . . . .
H14A H 0.394870 0.064122 0.148192 0.030 Uiso 1 1 calc R U . . .
H14B H 0.486733 0.063013 0.074325 0.030 Uiso 1 1 calc R U . . .
C15 C 0.3693(5) 0.1195(4) 0.0270(4) 0.0333(15) Uani 1 1 d . . . . .
H15A H 0.390871 0.160628 -0.024037 0.050 Uiso 1 1 calc R U . . .
H15B H 0.303292 0.147574 0.050280 0.050 Uiso 1 1 calc R U . . .
H15C H 0.380082 0.062785 0.011678 0.050 Uiso 1 1 calc R U . . .
C16 C 0.2816(4) 0.1806(4) 0.2364(4) 0.0227(12) Uani 1 1 d . . . . .
H16A H 0.224255 0.226041 0.261098 0.027 Uiso 1 1 calc R U . . .
H16B H 0.266799 0.150918 0.202969 0.027 Uiso 1 1 calc R U . . .
C17 C 0.2757(4) 0.0592(3) 0.3615(3) 0.0182(11) Uani 1 1 d . . . . .
C18 C 0.1874(4) 0.0682(4) 0.3652(4) 0.0267(13) Uani 1 1 d . . . . .
H18 H 0.154608 0.114833 0.326458 0.032 Uiso 1 1 calc R U . . .
C19 C 0.1466(4) 0.0080(4) 0.4264(4) 0.0250(13) Uani 1 1 d . . . . .
H19 H 0.085785 0.013353 0.429115 0.030 Uiso 1 1 calc R U . . .
C20 C 0.1940(4) -0.0590(4) 0.4827(4) 0.0253(13) Uani 1 1 d . . . . .
C21 C 0.2830(4) -0.0673(4) 0.4796(4) 0.0254(13) Uani 1 1 d . . . . .
H21 H 0.315651 -0.113770 0.518572 0.030 Uiso 1 1 calc R U . . .
C22 C 0.3231(4) -0.0076(4) 0.4196(4) 0.0250(13) Uani 1 1 d . . . . .
H22 H 0.383367 -0.012027 0.417733 0.030 Uiso 1 1 calc R U . . .
C23 C 0.2824(4) 0.3424(4) 0.2733(4) 0.0257(13) Uani 1 1 d . . . . .
H23A H 0.309170 0.370117 0.298019 0.031 Uiso 1 1 calc R U . . .
H23B H 0.262740 0.294707 0.318806 0.031 Uiso 1 1 calc R U . . .
C24 C 0.1991(4) 0.4142(4) 0.2428(4) 0.0311(14) Uani 1 1 d . . . . .
H24A H 0.217817 0.463202 0.200232 0.047 Uiso 1 1 calc R U . . .
H24B H 0.152375 0.438474 0.291534 0.047 Uiso 1 1 calc R U . . .
H24C H 0.173449 0.387170 0.217078 0.047 Uiso 1 1 calc R U . . .
C25 C 0.4369(4) 0.4084(3) 0.1790(4) 0.0223(12) Uani 1 1 d . . . . .
H25A H 0.438531 0.387225 0.240050 0.027 Uiso 1 1 calc R U . . .
H25B H 0.496489 0.416493 0.145650 0.027 Uiso 1 1 calc R U . . .
C26 C 0.3609(4) 0.5571(3) 0.2067(3) 0.0207(12) Uani 1 1 d . . . . .
C27 C 0.2802(4) 0.6313(4) 0.2114(4) 0.0281(13) Uani 1 1 d . . . . .
H27 H 0.231740 0.634484 0.190369 0.034 Uiso 1 1 calc R U . . .
C28 C 0.2709(5) 0.7012(4) 0.2472(4) 0.0319(15) Uani 1 1 d . . . . .
H28 H 0.216071 0.752086 0.251237 0.038 Uiso 1 1 calc R U . . .
C29 C 0.3432(5) 0.6954(4) 0.2771(4) 0.0312(15) Uani 1 1 d . . . . .
C30 C 0.4210(5) 0.6215(4) 0.2726(4) 0.0321(15) Uani 1 1 d . . . . .
H30 H 0.469265 0.617564 0.294317 0.039 Uiso 1 1 calc R U . . .
C31 C 0.4309(4) 0.5523(4) 0.2370(4) 0.0258(13) Uani 1 1 d . . . . .
H31 H 0.485902 0.501590 0.233574 0.031 Uiso 1 1 calc R U . . .
C32 C 0.5432(4) 0.3611(4) 0.0112(4) 0.0222(12) Uani 1 1 d . . . . .
H32A H 0.545660 0.358928 -0.047278 0.027 Uiso 1 1 calc R U . . .
H32B H 0.513637 0.425095 0.017110 0.027 Uiso 1 1 calc R U . . .
C33 C 0.6406(4) 0.3287(4) 0.0207(4) 0.0294(14) Uani 1 1 d . . . . .
H33A H 0.670722 0.265170 0.015487 0.044 Uiso 1 1 calc R U . . .
H33B H 0.639489 0.334524 0.076877 0.044 Uiso 1 1 calc R U . . .
H33C H 0.674719 0.365330 -0.024173 0.044 Uiso 1 1 calc R U . . .
I3A I 0.63968(9) -0.30357(9) 0.19736(10) 0.0422(3) Uani 0.83 1 d D U P A 1
C29A C 0.6316(5) -0.1880(4) 0.2320(4) 0.0335(14) Uani 0.83 1 d D U P A 1
I3C I 0.6714(4) -0.3021(5) 0.1820(5) 0.0387(15) Uani 0.17 1 d D U P A 2
C29C C 0.6316(5) -0.1880(4) 0.2320(4) 0.0335(14) Uani 0.17 1 d D U P A 2
I1A I 0.87826(3) 0.66711(3) -0.06303(3) 0.03244(11) Uani 1 1 d . . . . .
I2A I 0.03186(3) 0.65903(3) 0.68775(3) 0.03109(11) Uani 1 1 d . . . . .
O1A O 0.6718(3) 0.4049(3) 0.1844(3) 0.0278(9) Uani 1 1 d . . . . .
O2A O 0.3478(3) 0.4115(3) 0.4498(3) 0.0289(9) Uani 1 1 d . . . . .
O3A O 0.6131(3) 0.0368(3) 0.3064(3) 0.0304(10) Uani 1 1 d . . . . .
C1A C 0.6332(4) 0.2944(4) 0.3020(4) 0.0225(12) Uani 1 1 d . . . . .
C2A C 0.5644(4) 0.3347(3) 0.3670(4) 0.0205(12) Uani 1 1 d . . . . .
C3A C 0.4925(4) 0.3008(4) 0.4113(4) 0.0277(13) Uani 1 1 d . . . . .
C4A C 0.4841(4) 0.2321(4) 0.3831(4) 0.0266(13) Uani 1 1 d . . . . .
C5A C 0.5535(4) 0.1929(4) 0.3175(4) 0.0255(13) Uani 1 1 d . . . . .
C6A C 0.6294(4) 0.2224(4) 0.2769(4) 0.0220(12) Uani 1 1 d . . . . .
C7A C 0.7080(4) 0.3348(4) 0.2514(4) 0.0244(12) Uani 1 1 d . . . . .
H7C H 0.723153 0.360155 0.288337 0.029 Uiso 1 1 calc R U . . .
H7D H 0.764326 0.288231 0.227055 0.029 Uiso 1 1 calc R U . . .
C8A C 0.7220(4) 0.4588(4) 0.1321(4) 0.0220(12) Uani 1 1 d . . . . .
C9A C 0.6828(4) 0.5248(4) 0.0681(4) 0.0285(13) Uani 1 1 d . . . . .
H9A H 0.624829 0.529733 0.063182 0.034 Uiso 1 1 calc R U . . .
C10A C 0.7275(4) 0.5826(4) 0.0122(4) 0.0249(13) Uani 1 1 d . . . . .
H10A H 0.700590 0.627333 -0.031308 0.030 Uiso 1 1 calc R U . . .
C11A C 0.8122(4) 0.5755(4) 0.0196(4) 0.0244(13) Uani 1 1 d . . . . .
C12A C 0.8518(4) 0.5100(4) 0.0818(4) 0.0298(14) Uani 1 1 d . . . . .
H12A H 0.909939 0.505143 0.086334 0.036 Uiso 1 1 calc R U . . .
C13A C 0.8071(4) 0.4508(4) 0.1383(4) 0.0258(13) Uani 1 1 d . . . . .
H13A H 0.834862 0.405220 0.180902 0.031 Uiso 1 1 calc R U . . .
C14A C 0.5658(4) 0.4157(4) 0.3910(4) 0.0278(13) Uani 1 1 d . . . . .
H14C H 0.501753 0.454133 0.411674 0.033 Uiso 1 1 calc R U . . .
H14D H 0.594754 0.452082 0.339255 0.033 Uiso 1 1 calc R U . . .
C15A C 0.6184(5) 0.3886(4) 0.4604(4) 0.0375(16) Uani 1 1 d . . . . .
H15D H 0.682716 0.352881 0.439365 0.056 Uiso 1 1 calc R U . . .
H15E H 0.590182 0.352556 0.511880 0.056 Uiso 1 1 calc R U . . .
H15F H 0.615863 0.443190 0.474169 0.056 Uiso 1 1 calc R U . . .
C16A C 0.4197(4) 0.3400(4) 0.4845(4) 0.0293(14) Uani 1 1 d . . . . .
H16C H 0.395511 0.292973 0.526211 0.035 Uiso 1 1 calc R U . . .
H16D H 0.445666 0.363476 0.514062 0.035 Uiso 1 1 calc R U . . .
C17A C 0.2789(4) 0.4620(4) 0.5062(4) 0.0273(13) Uani 1 1 d . . . . .
C18A C 0.2192(4) 0.5418(4) 0.4702(4) 0.0308(14) Uani 1 1 d . . . . .
H18A H 0.227359 0.557586 0.409901 0.037 Uiso 1 1 calc R U . . .
C19A C 0.1490(4) 0.5981(4) 0.5200(4) 0.0261(13) Uani 1 1 d . . . . .
H19A H 0.108136 0.652318 0.494857 0.031 Uiso 1 1 calc R U . . .
C20A C 0.1386(4) 0.5744(4) 0.6079(4) 0.0252(13) Uani 1 1 d . . . . .
C21A C 0.1966(4) 0.4961(4) 0.6458(4) 0.0264(13) Uani 1 1 d . . . . .
H21A H 0.188191 0.481091 0.706172 0.032 Uiso 1 1 calc R U . . .
C22A C 0.2681(4) 0.4387(4) 0.5944(4) 0.0278(13) Uani 1 1 d . . . . .
H22A H 0.308852 0.384373 0.619419 0.033 Uiso 1 1 calc R U . . .
C23A C 0.4021(5) 0.1994(4) 0.4293(4) 0.0358(15) Uani 1 1 d . . . . .
H23C H 0.350387 0.247440 0.456448 0.043 Uiso 1 1 calc R U . . .
H23D H 0.381599 0.185691 0.387694 0.043 Uiso 1 1 calc R U . . .
C24A C 0.4286(6) 0.1163(5) 0.4961(5) 0.052(2) Uani 1 1 d . . . . .
H24D H 0.480745 0.069314 0.469251 0.078 Uiso 1 1 calc R U . . .
H24E H 0.376343 0.094410 0.524183 0.078 Uiso 1 1 calc R U . . .
H24F H 0.446143 0.130748 0.538698 0.078 Uiso 1 1 calc R U . . .
C25A C 0.5437(4) 0.1219(4) 0.2852(4) 0.0266(13) Uani 1 1 d . . . . .
H25C H 0.481822 0.116545 0.312127 0.032 Uiso 1 1 calc R U . . .
H25D H 0.551131 0.139589 0.222487 0.032 Uiso 1 1 calc R U . . .
C26A C 0.6158(4) -0.0351(4) 0.2794(4) 0.0251(13) Uani 1 1 d . . . . .
C27A C 0.6930(5) -0.1116(4) 0.2847(5) 0.0396(17) Uani 1 1 d . . . . .
H27A H 0.741192 -0.111389 0.303767 0.047 Uiso 1 1 calc R U . . .
C28A C 0.7001(5) -0.1885(4) 0.2621(5) 0.0451(19) Uani 1 1 d . . . . .
H28A H 0.752204 -0.241497 0.267379 0.054 Uiso 1 1 calc R U . A 1
C30A C 0.5561(5) -0.1117(4) 0.2252(4) 0.0318(15) Uani 1 1 d . . . . .
H30A H 0.508898 -0.111591 0.204521 0.038 Uiso 1 1 calc R U . A 1
C31A C 0.5477(4) -0.0343(4) 0.2483(4) 0.0287(14) Uani 1 1 d . . . . .
H31A H 0.495565 0.018628 0.242618 0.034 Uiso 1 1 calc R U . . .
C32A C 0.7054(4) 0.1777(4) 0.2078(4) 0.0271(13) Uani 1 1 d . . . . .
H32C H 0.729721 0.223513 0.163872 0.032 Uiso 1 1 calc R U . . .
H32D H 0.680723 0.151222 0.179847 0.032 Uiso 1 1 calc R U . . .
C33A C 0.7841(4) 0.1026(5) 0.2463(5) 0.0384(16) Uani 1 1 d . . . . .
H33D H 0.834380 0.076468 0.200391 0.058 Uiso 1 1 calc R U . . .
H33E H 0.760965 0.055306 0.286984 0.058 Uiso 1 1 calc R U . . .
H33F H 0.806882 0.128514 0.275940 0.058 Uiso 1 1 calc R U . . .
O4C O 0.0060(3) 0.2652(3) 0.6047(3) 0.0373(11) Uani 1 1 d . . . . .
C34C C 0.0657(5) 0.3164(5) 0.5831(5) 0.0429(17) Uani 1 1 d . . . . .
H34C H 0.115038 0.282425 0.615054 0.051 Uiso 1 1 calc R U . . .
C35C C 0.0080(7) 0.4027(5) 0.6143(6) 0.067(3) Uani 1 1 d . . . . .
H35A H 0.046900 0.438530 0.605215 0.101 Uiso 1 1 calc R U . . .
H35B H -0.020642 0.388830 0.675472 0.101 Uiso 1 1 calc R U . . .
H35C H -0.039966 0.437275 0.582769 0.101 Uiso 1 1 calc R U . . .
C36C C 0.1106(6) 0.3341(7) 0.4888(5) 0.066(3) Uani 1 1 d . . . . .
H36A H 0.149400 0.276535 0.470874 0.099 Uiso 1 1 calc R U . . .
H36B H 0.148604 0.371405 0.477725 0.099 Uiso 1 1 calc R U . . .
H36C H 0.063052 0.365954 0.456492 0.099 Uiso 1 1 calc R U . . .
C37C C 0.0407(5) 0.1792(5) 0.5826(5) 0.0460(19) Uani 1 1 d . . . . .
H37C H 0.054141 0.188440 0.519015 0.055 Uiso 1 1 calc R U . . .
C38C C -0.0338(7) 0.1388(6) 0.6210(6) 0.063(2) Uani 1 1 d . . . . .
H38A H -0.049515 0.131197 0.683361 0.094 Uiso 1 1 calc R U . . .
H38B H -0.012752 0.079828 0.605676 0.094 Uiso 1 1 calc R U . . .
H38C H -0.088217 0.178883 0.599297 0.094 Uiso 1 1 calc R U . . .
C39C C 0.1274(7) 0.1196(6) 0.6101(7) 0.074(3) Uani 1 1 d . . . . .
H39A H 0.144063 0.058636 0.600680 0.111 Uiso 1 1 calc R U . . .
H39B H 0.118008 0.116899 0.670952 0.111 Uiso 1 1 calc R U . . .
H39C H 0.176995 0.144130 0.576661 0.111 Uiso 1 1 calc R U . . .
O4D O -0.0018(6) 0.7770(5) 0.1029(6) 0.040(2) Uani 0.64 1 d D U P B 3
C34D C 0.0264(11) 0.6835(10) 0.1343(10) 0.050(3) Uani 0.64 1 d D . P B 3
H34E H 0.053844 0.669855 0.183443 0.060 Uiso 0.64 1 calc R U P B 3
C35D C -0.0688(11) 0.6814(15) 0.1682(15) 0.109(7) Uani 0.64 1 d D U P B 3
H35D H -0.084568 0.661863 0.127851 0.164 Uiso 0.64 1 calc R U P B 3
H35E H -0.111519 0.741976 0.175934 0.164 Uiso 0.64 1 calc R U P B 3
H35F H -0.073459 0.638982 0.223373 0.164 Uiso 0.64 1 calc R U P B 3
C36D C 0.0847(13) 0.6160(12) 0.0797(12) 0.096(6) Uani 0.64 1 d D U P B 3
H36D H 0.147411 0.618177 0.059699 0.144 Uiso 0.64 1 calc R U P B 3
H36E H 0.059425 0.629637 0.030392 0.144 Uiso 0.64 1 calc R U P B 3
H36F H 0.085812 0.555417 0.112867 0.144 Uiso 0.64 1 calc R U P B 3
C37D C 0.0710(10) 0.8112(9) 0.0757(7) 0.060(4) Uani 0.64 1 d D U P B 3
H37D H 0.127613 0.757630 0.082092 0.072 Uiso 0.64 1 calc R U P B 3
C38D C 0.0934(11) 0.8636(10) -0.0122(8) 0.068(3) Uani 0.64 1 d D U P B 3
H38D H 0.102552 0.828449 -0.053593 0.102 Uiso 0.64 1 calc R U P B 3
H38E H 0.149776 0.876209 -0.021339 0.102 Uiso 0.64 1 calc R U P B 3
H38F H 0.042638 0.920684 -0.019934 0.102 Uiso 0.64 1 calc R U P B 3
C39D C 0.0538(14) 0.8619(12) 0.1415(11) 0.099(6) Uani 0.64 1 d D U P B 3
H39D H 0.107900 0.877989 0.133191 0.149 Uiso 0.64 1 calc R U P B 3
H39E H 0.041663 0.824039 0.198475 0.149 Uiso 0.64 1 calc R U P B 3
H39F H 0.000369 0.917007 0.136385 0.149 Uiso 0.64 1 calc R U P B 3
O4E O 0.0135(12) 0.7778(9) 0.0729(11) 0.041(5) Uani 0.36 1 d D U P C 4
C34E C 0.0355(17) 0.6804(17) 0.1146(17) 0.050(3) Uani 0.36 1 d D . P C 4
H34F H 0.074585 0.668609 0.153961 0.060 Uiso 0.36 1 calc R U P C 4
C35E C -0.0330(12) 0.6352(12) 0.1619(11) 0.028(4) Uani 0.36 1 d D U P C 4
H35G H -0.062251 0.651842 0.218121 0.042 Uiso 0.36 1 calc R U P C 4
H35H H -0.002587 0.569579 0.169390 0.042 Uiso 0.36 1 calc R U P C 4
H35I H -0.079805 0.654207 0.129938 0.042 Uiso 0.36 1 calc R U P C 4
C36E C 0.0985(16) 0.6538(15) 0.0346(13) 0.045(5) Uani 0.36 1 d D U P C 4
H36G H 0.063246 0.668817 -0.007690 0.068 Uiso 0.36 1 calc R U P C 4
H36H H 0.131606 0.588580 0.045473 0.068 Uiso 0.36 1 calc R U P C 4
H36I H 0.142688 0.686343 0.012616 0.068 Uiso 0.36 1 calc R U P C 4
C37E C 0.0255(11) 0.8273(12) 0.1260(12) 0.042(5) Uani 0.36 1 d D U P C 4
H37E H 0.028034 0.789613 0.184571 0.050 Uiso 0.36 1 calc R U P C 4
C38E C 0.1176(15) 0.8303(18) 0.0771(16) 0.068(3) Uani 0.36 1 d D U P C 4
H38G H 0.130759 0.874904 0.093345 0.102 Uiso 0.36 1 calc R U P C 4
H38H H 0.119825 0.847288 0.015803 0.102 Uiso 0.36 1 calc R U P C 4
H38I H 0.163488 0.770548 0.089368 0.102 Uiso 0.36 1 calc R U P C 4
C39E C -0.0385(16) 0.9195(13) 0.1317(17) 0.060(6) Uani 0.36 1 d D U P C 4
H39G H -0.011084 0.951429 0.149964 0.089 Uiso 0.36 1 calc R U P C 4
H39H H -0.096172 0.916728 0.173419 0.089 Uiso 0.36 1 calc R U P C 4
H39I H -0.051070 0.951866 0.075611 0.089 Uiso 0.36 1 calc R U P C 4

loop_
_atom_site_aniso_label
_atom_site_aniso_U_11
_atom_site_aniso_U_22
_atom_site_aniso_U_33
_atom_site_aniso_U_23
_atom_site_aniso_U_13
_atom_site_aniso_U_12
I1 0.0210(2) 0.0358(2) 0.0371(2) -0.01748(18) 0.00249(18) -0.00458(17)
I2 0.0326(2) 0.0317(2) 0.0260(2) 0.00011(16) -0.00079(17) -0.01679(18)
I3 0.0865(4) 0.0191(2) 0.0364(2) -0.01057(17) -0.0301(3) -0.0048(2)
O1 0.021(2) 0.024(2) 0.020(2) -0.0079(16) -0.0048(17) 0.0014(17)
O2 0.021(2) 0.024(2) 0.028(2) 0.0005(16) -0.0059(18) -0.0114(17)
O3 0.026(2) 0.0191(19) 0.030(2) -0.0102(16) -0.0104(18) -0.0027(17)
C1 0.021(3) 0.019(3) 0.019(3) -0.001(2) -0.010(2) -0.006(2)
C2 0.027(3) 0.013(2) 0.022(3) 0.001(2) -0.012(2) -0.006(2)
C3 0.014(3) 0.022(3) 0.018(3) -0.002(2) -0.006(2) -0.007(2)
C4 0.018(3) 0.018(3) 0.020(3) -0.005(2) -0.005(2) -0.003(2)
C5 0.020(3) 0.012(2) 0.024(3) -0.003(2) -0.010(2) -0.001(2)
C6 0.019(3) 0.015(2) 0.022(3) -0.001(2) -0.010(2) -0.006(2)
C7 0.023(3) 0.018(3) 0.023(3) -0.006(2) -0.006(2) -0.006(2)
C8 0.019(3) 0.019(3) 0.023(3) -0.010(2) 0.002(2) -0.007(2)
C9 0.035(4) 0.020(3) 0.021(3) -0.003(2) -0.007(3) -0.005(3)
C10 0.036(4) 0.023(3) 0.017(3) -0.002(2) -0.003(3) -0.010(3)
C11 0.023(3) 0.023(3) 0.031(3) -0.013(2) 0.003(3) -0.013(2)
C12 0.019(3) 0.024(3) 0.028(3) -0.003(2) -0.005(3) -0.007(2)
C13 0.024(3) 0.033(3) 0.021(3) -0.009(2) -0.005(3) -0.008(3)
C14 0.029(3) 0.017(3) 0.033(3) -0.009(2) -0.008(3) -0.006(2)
C15 0.041(4) 0.032(3) 0.038(4) -0.005(3) -0.016(3) -0.020(3)
C16 0.023(3) 0.023(3) 0.022(3) 0.003(2) -0.008(2) -0.011(2)
C17 0.017(3) 0.016(3) 0.024(3) -0.005(2) -0.004(2) -0.008(2)
C18 0.025(3) 0.025(3) 0.030(3) -0.005(2) -0.012(3) -0.004(3)
C19 0.020(3) 0.029(3) 0.028(3) -0.006(2) -0.001(3) -0.012(3)
C20 0.029(3) 0.024(3) 0.021(3) -0.008(2) 0.001(3) -0.010(3)
C21 0.025(3) 0.022(3) 0.026(3) 0.000(2) -0.009(3) -0.006(2)
C22 0.016(3) 0.033(3) 0.027(3) -0.005(2) -0.007(2) -0.007(2)
C23 0.024(3) 0.024(3) 0.028(3) -0.011(2) 0.001(3) -0.009(3)
C24 0.018(3) 0.028(3) 0.041(4) -0.016(3) 0.006(3) -0.006(3)
C25 0.024(3) 0.016(3) 0.026(3) -0.007(2) -0.010(2) -0.001(2)
C26 0.027(3) 0.017(3) 0.018(3) -0.007(2) -0.003(2) -0.008(2)
C27 0.029(3) 0.026(3) 0.025(3) -0.006(2) -0.007(3) -0.003(3)
C28 0.039(4) 0.018(3) 0.032(3) -0.012(2) -0.009(3) 0.001(3)
C29 0.052(4) 0.018(3) 0.022(3) -0.006(2) -0.009(3) -0.009(3)
C30 0.047(4) 0.023(3) 0.036(4) -0.006(3) -0.024(3) -0.009(3)
C31 0.031(3) 0.012(3) 0.034(3) -0.007(2) -0.011(3) -0.003(2)
C32 0.025(3) 0.023(3) 0.022(3) -0.007(2) -0.007(2) -0.008(2)
C33 0.029(3) 0.032(3) 0.029(3) -0.004(3) -0.006(3) -0.015(3)
I3A 0.0690(9) 0.0190(3) 0.0413(6) -0.0121(3) -0.0238(6) -0.0045(5)
C29A 0.0366(19) 0.0320(18) 0.0319(19) -0.0090(13) -0.0088(13) -0.0092(13)
I3C 0.049(3) 0.0243(17) 0.040(3) -0.0171(15) -0.013(2) 0.0000(19)
C29C 0.0366(19) 0.0320(18) 0.0319(19) -0.0090(13) -0.0088(13) -0.0092(13)
I1A 0.0270(2) 0.0331(2) 0.0318(2) -0.00065(17) -0.00307(18) -0.01234(18)
I2A 0.0217(2) 0.0335(2) 0.0324(2) -0.01172(17) 0.00002(17) -0.00521(17)
O1A 0.023(2) 0.032(2) 0.030(2) 0.0026(18) -0.0105(18) -0.0139(19)
O2A 0.028(2) 0.027(2) 0.026(2) -0.0114(17) -0.0057(18) 0.0000(18)
O3A 0.033(2) 0.019(2) 0.043(3) -0.0133(18) -0.018(2) -0.0003(18)
C1A 0.027(3) 0.020(3) 0.022(3) -0.001(2) -0.006(2) -0.012(2)
C2A 0.025(3) 0.014(3) 0.026(3) -0.004(2) -0.012(2) -0.006(2)
C3A 0.034(4) 0.020(3) 0.030(3) -0.008(2) -0.007(3) -0.008(3)
C4A 0.029(3) 0.025(3) 0.029(3) -0.011(2) 0.001(3) -0.014(3)
C5A 0.030(3) 0.020(3) 0.027(3) -0.005(2) -0.007(3) -0.008(3)
C6A 0.025(3) 0.020(3) 0.021(3) -0.004(2) -0.008(2) -0.005(2)
C7A 0.025(3) 0.022(3) 0.025(3) 0.001(2) -0.012(3) -0.007(2)
C8A 0.019(3) 0.026(3) 0.020(3) -0.009(2) 0.000(2) -0.007(2)
C9A 0.024(3) 0.031(3) 0.034(3) -0.004(3) -0.015(3) -0.008(3)
C10A 0.023(3) 0.029(3) 0.023(3) -0.005(2) -0.006(2) -0.008(3)
C11A 0.022(3) 0.022(3) 0.028(3) -0.005(2) -0.002(3) -0.009(2)
C12A 0.017(3) 0.033(3) 0.035(4) -0.008(3) -0.005(3) -0.004(3)
C13A 0.020(3) 0.025(3) 0.028(3) -0.004(2) -0.010(3) -0.001(2)
C14A 0.034(4) 0.020(3) 0.034(3) -0.007(2) -0.013(3) -0.010(3)
C15A 0.048(4) 0.035(4) 0.040(4) -0.011(3) -0.022(3) -0.013(3)
C16A 0.036(4) 0.023(3) 0.029(3) -0.009(2) -0.002(3) -0.012(3)
C17A 0.035(4) 0.029(3) 0.022(3) -0.011(2) -0.003(3) -0.014(3)
C18A 0.028(3) 0.037(3) 0.026(3) -0.002(3) -0.012(3) -0.009(3)
C19A 0.025(3) 0.022(3) 0.027(3) -0.002(2) -0.009(3) -0.005(2)
C20A 0.023(3) 0.023(3) 0.029(3) -0.008(2) -0.003(3) -0.008(2)
C21A 0.038(4) 0.028(3) 0.013(3) -0.002(2) -0.005(3) -0.014(3)
C22A 0.034(4) 0.020(3) 0.023(3) -0.007(2) -0.004(3) -0.003(3)
C23A 0.041(4) 0.029(3) 0.041(4) -0.012(3) -0.014(3) -0.008(3)
C24A 0.055(5) 0.044(4) 0.044(5) -0.002(3) -0.005(4) -0.014(4)
C25A 0.026(3) 0.017(3) 0.039(4) -0.013(2) -0.014(3) 0.001(2)
C26A 0.030(3) 0.024(3) 0.022(3) -0.011(2) -0.007(3) -0.005(3)
C27A 0.038(4) 0.033(3) 0.047(4) -0.015(3) -0.025(3) 0.006(3)
C28A 0.056(5) 0.024(3) 0.052(5) -0.016(3) -0.028(4) 0.008(3)
C30A 0.041(4) 0.019(3) 0.044(4) -0.011(3) -0.024(3) -0.004(3)
C31A 0.034(4) 0.023(3) 0.030(3) -0.009(2) -0.012(3) -0.003(3)
C32A 0.029(3) 0.023(3) 0.031(3) -0.010(2) -0.004(3) -0.010(3)
C33A 0.023(3) 0.039(4) 0.051(4) -0.018(3) -0.008(3) -0.002(3)
O4C 0.038(3) 0.029(2) 0.045(3) -0.009(2) -0.018(2) -0.004(2)
C34C 0.043(4) 0.046(4) 0.044(4) -0.006(3) -0.019(4) -0.014(3)
C35C 0.096(8) 0.043(5) 0.073(6) -0.010(4) -0.044(6) -0.016(5)
C36C 0.062(6) 0.099(7) 0.044(5) -0.001(5) -0.009(4) -0.045(6)
C37C 0.043(4) 0.042(4) 0.044(4) -0.018(3) -0.011(4) 0.001(3)
C38C 0.087(7) 0.050(5) 0.065(6) -0.011(4) -0.024(5) -0.033(5)
C39C 0.073(7) 0.048(5) 0.109(8) -0.035(5) -0.061(6) 0.016(5)
O4D 0.040(3) 0.041(3) 0.043(3) -0.0091(18) -0.0127(19) -0.0151(18)
C34D 0.056(6) 0.052(5) 0.042(8) -0.014(5) -0.014(5) -0.013(5)
C35D 0.106(8) 0.111(8) 0.110(8) -0.020(4) -0.025(4) -0.039(4)
C36D 0.099(7) 0.093(7) 0.097(7) -0.024(4) -0.025(4) -0.028(4)
C37D 0.060(4) 0.061(4) 0.062(4) -0.010(2) -0.016(2) -0.022(2)
C38D 0.066(4) 0.069(4) 0.070(4) -0.012(3) -0.018(3) -0.025(3)
C39D 0.104(7) 0.100(7) 0.099(7) -0.022(4) -0.025(4) -0.037(4)
O4E 0.041(5) 0.042(5) 0.042(5) -0.009(2) -0.011(2) -0.015(2)
C34E 0.056(6) 0.052(5) 0.042(8) -0.014(5) -0.014(5) -0.013(5)
C35E 0.029(5) 0.027(5) 0.030(5) -0.004(4) -0.008(4) -0.012(4)
C36E 0.047(6) 0.045(6) 0.044(6) -0.015(4) -0.007(4) -0.014(4)
C37E 0.042(5) 0.042(5) 0.042(5) -0.009(2) -0.012(2) -0.014(2)
C38E 0.066(4) 0.069(4) 0.070(4) -0.012(3) -0.018(3) -0.025(3)
C39E 0.063(7) 0.058(7) 0.061(7) -0.016(4) -0.013(4) -0.021(4)

loop_
_atom_type_symbol
_atom_type_description
_atom_type_scat_dispersion_real
_atom_type_scat_dispersion_imag
_atom_type_scat_source
C C 0.0033 0.0016 'International Tables Vol C Tables 4.2.6.8 and 6.1.1.4'
H H 0.0000 0.0000 'International Tables Vol C Tables 4.2.6.8 and 6.1.1.4'
I I -0.4742 1.8119 'International Tables Vol C Tables 4.2.6.8 and 6.1.1.4'
O O 0.0106 0.0060 'International Tables Vol C Tables 4.2.6.8 and 6.1.1.4'

loop_
_exptl_crystal_face_index_h
_exptl_crystal_face_index_k
_exptl_crystal_face_index_l
_exptl_crystal_face_perp_dist
30 -5 6 0.1028
27 30 8 0.1331
7 -30 16 0.1123
11 -30 -3 0.0782
10 -15 -13 0.0856
30 -2 -27 0.1100
7 30 12 0.0956
3 11 15 0.0915
5 3 30 0.1158
-30 1 -4 0.1064
-30 -24 -5 0.1021
-3 15 2 0.0895
-19 7 30 0.1101
-30 -18 7 0.0931
0 -1 -30 0.0989
15 30 -17 0.1057

loop_
_geom_angle_atom_site_label_1
_geom_angle_atom_site_label_2
_geom_angle_atom_site_label_3
_geom_angle
_geom_angle_site_symmetry_1
_geom_angle_site_symmetry_3
_geom_angle_publ_flag
C8 O1 C7 117.5(4) . . ?
C17 O2 C16 118.1(4) . . ?
C26 O3 C25 115.4(4) . . ?
C6 C1 C2 119.8(5) . . ?
C6 C1 C7 120.2(5) . . ?
C2 C1 C7 119.9(5) . . ?
C3 C2 C1 119.6(5) . . ?
C3 C2 C14 121.5(5) . . ?
C1 C2 C14 118.9(5) . . ?
C2 C3 C4 120.9(5) . . ?
C2 C3 C16 119.4(5) . . ?
C4 C3 C16 119.6(5) . . ?
C3 C4 C5 118.8(5) . . ?
C3 C4 C23 120.7(5) . . ?
C5 C4 C23 120.5(5) . . ?
C6 C5 C4 120.7(5) . . ?
C6 C5 C25 119.8(5) . . ?
C4 C5 C25 119.2(5) . . ?
C5 C6 C1 119.4(5) . . ?
C5 C6 C32 120.0(5) . . ?
C1 C6 C32 120.6(5) . . ?
O1 C7 C1 105.9(4) . . ?
O1 C7 H7A 110.5 . . ?
C1 C7 H7A 110.5 . . ?
O1 C7 H7B 110.5 . . ?
C1 C7 H7B 110.5 . . ?
H7A C7 H7B 108.7 . . ?
O1 C8 C13 116.1(5) . . ?
O1 C8 C9 123.3(5) . . ?
C13 C8 C9 120.5(5) . . ?
C10 C9 C8 119.3(5) . . ?
C10 C9 H9 120.3 . . ?
C8 C9 H9 120.3 . . ?
C11 C10 C9 119.7(5) . . ?
C11 C10 H10 120.1 . . ?
C9 C10 H10 120.1 . . ?
C10 C11 C12 121.2(5) . . ?
C10 C11 I1 118.2(4) . . ?
C12 C11 I1 120.6(4) . . ?
C13 C12 C11 118.9(5) . . ?
C13 C12 H12 120.6 . . ?
C11 C12 H12 120.6 . . ?
C8 C13 C12 120.4(5) . . ?
C8 C13 H13 119.8 . . ?
C12 C13 H13 119.8 . . ?
C2 C14 C15 112.6(5) . . ?
C2 C14 H14A 109.1 . . ?
C15 C14 H14A 109.1 . . ?
C2 C14 H14B 109.1 . . ?
C15 C14 H14B 109.1 . . ?
H14A C14 H14B 107.8 . . ?
C14 C15 H15A 109.5 . . ?
C14 C15 H15B 109.5 . . ?
H15A C15 H15B 109.5 . . ?
C14 C15 H15C 109.5 . . ?
H15A C15 H15C 109.5 . . ?
H15B C15 H15C 109.5 . . ?
O2 C16 C3 105.5(4) . . ?
O2 C16 H16A 110.6 . . ?
C3 C16 H16A 110.6 . . ?
O2 C16 H16B 110.6 . . ?
C3 C16 H16B 110.6 . . ?
H16A C16 H16B 108.8 . . ?
C18 C17 O2 124.5(5) . . ?
C18 C17 C22 120.5(5) . . ?
O2 C17 C22 115.0(5) . . ?
C17 C18 C19 119.2(5) . . ?
C17 C18 H18 120.4 . . ?
C19 C18 H18 120.4 . . ?
C20 C19 C18 120.3(6) . . ?
C20 C19 H19 119.9 . . ?
C18 C19 H19 119.9 . . ?
C19 C20 C21 120.4(5) . . ?
C19 C20 I2 119.6(4) . . ?
C21 C20 I2 119.9(4) . . ?
C22 C21 C20 119.3(5) . . ?
C22 C21 H21 120.3 . . ?
C20 C21 H21 120.3 . . ?
C21 C22 C17 120.2(5) . . ?
C21 C22 H22 119.9 . . ?
C17 C22 H22 119.9 . . ?
C4 C23 C24 111.2(5) . . ?
C4 C23 H23A 109.4 . . ?
C24 C23 H23A 109.4 . . ?
C4 C23 H23B 109.4 . . ?
C24 C23 H23B 109.4 . . ?
H23A C23 H23B 108.0 . . ?
C23 C24 H24A 109.5 . . ?
C23 C24 H24B 109.5 . . ?
H24A C24 H24B 109.5 . . ?
C23 C24 H24C 109.5 . . ?
H24A C24 H24C 109.5 . . ?
H24B C24 H24C 109.5 . . ?
O3 C25 C5 110.6(4) . . ?
O3 C25 H25A 109.5 . . ?
C5 C25 H25A 109.5 . . ?
O3 C25 H25B 109.5 . . ?
C5 C25 H25B 109.5 . . ?
H25A C25 H25B 108.1 . . ?
C31 C26 O3 124.7(5) . . ?
C31 C26 C27 120.4(5) . . ?
O3 C26 C27 114.9(5) . . ?
C26 C27 C28 119.4(6) . . ?
C26 C27 H27 120.3 . . ?
C28 C27 H27 120.3 . . ?
C29 C28 C27 119.3(6) . . ?
C29 C28 H28 120.4 . . ?
C27 C28 H28 120.4 . . ?
C30 C29 C28 120.1(5) . . ?
C30 C29 I3 120.2(5) . . ?
C28 C29 I3 119.6(4) . . ?
C29 C30 C31 121.0(6) . . ?
C29 C30 H30 119.5 . . ?
C31 C30 H30 119.5 . . ?
C26 C31 C30 119.8(5) . . ?
C26 C31 H31 120.1 . . ?
C30 C31 H31 120.1 . . ?
C33 C32 C6 115.3(5) . . ?
C33 C32 H32A 108.4 . . ?
C6 C32 H32A 108.4 . . ?
C33 C32 H32B 108.4 . . ?
C6 C32 H32B 108.4 . . ?
H32A C32 H32B 107.5 . . ?
C32 C33 H33A 109.5 . . ?
C32 C33 H33B 109.5 . . ?
H33A C33 H33B 109.5 . . ?
C32 C33 H33C 109.5 . . ?
H33A C33 H33C 109.5 . . ?
H33B C33 H33C 109.5 . . ?
C30A C29A C28A 119.8(6) . . ?
C30A C29A I3A 119.1(5) . . ?
C28A C29A I3A 121.1(5) . . ?
C30A C29C C28A 119.8(6) . . ?
C30A C29C I3C 127.9(5) . . ?
C28A C29C I3C 111.4(5) . . ?
C8A O1A C7A 119.1(4) . . ?
C17A O2A C16A 115.9(4) . . ?
C26A O3A C25A 116.4(4) . . ?
C2A C1A C6A 121.3(5) . . ?
C2A C1A C7A 119.2(5) . . ?
C6A C1A C7A 119.2(5) . . ?
C1A C2A C3A 119.8(5) . . ?
C1A C2A C14A 121.3(5) . . ?
C3A C2A C14A 118.9(5) . . ?
C2A C3A C4A 119.6(5) . . ?
C2A C3A C16A 121.1(5) . . ?
C4A C3A C16A 119.2(5) . . ?
C5A C4A C3A 119.3(5) . . ?
C5A C4A C23A 121.6(5) . . ?
C3A C4A C23A 118.9(5) . . ?
C4A C5A C6A 121.0(5) . . ?
C4A C5A C25A 119.7(5) . . ?
C6A C5A C25A 119.2(5) . . ?
C5A C6A C1A 118.6(5) . . ?
C5A C6A C32A 120.5(5) . . ?
C1A C6A C32A 120.8(5) . . ?
O1A C7A C1A 105.9(4) . . ?
O1A C7A H7C 110.5 . . ?
C1A C7A H7C 110.5 . . ?
O1A C7A H7D 110.5 . . ?
C1A C7A H7D 110.5 . . ?
H7C C7A H7D 108.7 . . ?
O1A C8A C13A 124.6(5) . . ?
O1A C8A C9A 115.8(5) . . ?
C13A C8A C9A 119.7(5) . . ?
C10A C9A C8A 120.5(6) . . ?
C10A C9A H9A 119.8 . . ?
C8A C9A H9A 119.8 . . ?
C9A C10A C11A 119.7(5) . . ?
C9A C10A H10A 120.1 . . ?
C11A C10A H10A 120.1 . . ?
C12A C11A C10A 120.1(5) . . ?
C12A C11A I1A 120.1(4) . . ?
C10A C11A I1A 119.7(4) . . ?
C11A C12A C13A 120.4(6) . . ?
C11A C12A H12A 119.8 . . ?
C13A C12A H12A 119.8 . . ?
C8A C13A C12A 119.6(5) . . ?
C8A C13A H13A 120.2 . . ?
C12A C13A H13A 120.2 . . ?
C2A C14A C15A 113.1(5) . . ?
C2A C14A H14C 109.0 . . ?
C15A C14A H14C 109.0 . . ?
C2A C14A H14D 109.0 . . ?
C15A C14A H14D 109.0 . . ?
H14C C14A H14D 107.8 . . ?
C14A C15A H15D 109.5 . . ?
C14A C15A H15E 109.5 . . ?
H15D C15A H15E 109.5 . . ?
C14A C15A H15F 109.5 . . ?
H15D C15A H15F 109.5 . . ?
H15E C15A H15F 109.5 . . ?
O2A C16A C3A 107.4(5) . . ?
O2A C16A H16C 110.2 . . ?
C3A C16A H16C 110.2 . . ?
O2A C16A H16D 110.2 . . ?
C3A C16A H16D 110.2 . . ?
H16C C16A H16D 108.5 . . ?
O2A C17A C18A 116.0(5) . . ?
O2A C17A C22A 124.2(5) . . ?
C18A C17A C22A 119.8(6) . . ?
C19A C18A C17A 121.2(6) . . ?
C19A C18A H18A 119.4 . . ?
C17A C18A H18A 119.4 . . ?
C18A C19A C20A 118.7(5) . . ?
C18A C19A H19A 120.7 . . ?
C20A C19A H19A 120.7 . . ?
C21A C20A C19A 121.8(5) . . ?
C21A C20A I2A 117.9(4) . . ?
C19A C20A I2A 120.3(4) . . ?
C20A C21A C22A 119.1(5) . . ?
C20A C21A H21A 120.5 . . ?
C22A C21A H21A 120.5 . . ?
C17A C22A C21A 119.5(5) . . ?
C17A C22A H22A 120.3 . . ?
C21A C22A H22A 120.3 . . ?
C24A C23A C4A 109.9(6) . . ?
C24A C23A H23C 109.7 . . ?
C4A C23A H23C 109.7 . . ?
C24A C23A H23D 109.7 . . ?
C4A C23A H23D 109.7 . . ?
H23C C23A H23D 108.2 . . ?
C23A C24A H24D 109.5 . . ?
C23A C24A H24E 109.5 . . ?
H24D C24A H24E 109.5 . . ?
C23A C24A H24F 109.5 . . ?
H24D C24A H24F 109.5 . . ?
H24E C24A H24F 109.5 . . ?
O3A C25A C5A 108.7(5) . . ?
O3A C25A H25C 109.9 . . ?
C5A C25A H25C 110.0 . . ?
O3A C25A H25D 109.9 . . ?
C5A C25A H25D 109.9 . . ?
H25C C25A H25D 108.3 . . ?
C31A C26A O3A 124.1(5) . . ?
C31A C26A C27A 119.8(5) . . ?
O3A C26A C27A 116.1(5) . . ?
C26A C27A C28A 120.1(6) . . ?
C26A C27A H27A 119.9 . . ?
C28A C27A H27A 119.9 . . ?
C29C C28A C27A 120.0(6) . . ?
C29A C28A C27A 120.0(6) . . ?
C29A C28A H28A 120.0 . . ?
C27A C28A H28A 120.0 . . ?
C29C C30A C31A 120.9(6) . . ?
C29A C30A C31A 120.9(6) . . ?
C29A C30A H30A 119.6 . . ?
C31A C30A H30A 119.6 . . ?
C26A C31A C30A 119.3(6) . . ?
C26A C31A H31A 120.3 . . ?
C30A C31A H31A 120.3 . . ?
C6A C32A C33A 110.4(5) . . ?
C6A C32A H32C 109.6 . . ?
C33A C32A H32C 109.6 . . ?
C6A C32A H32D 109.6 . . ?
C33A C32A H32D 109.6 . . ?
H32C C32A H32D 108.1 . . ?
C32A C33A H33D 109.5 . . ?
C32A C33A H33E 109.5 . . ?
H33D C33A H33E 109.5 . . ?
C32A C33A H33F 109.5 . . ?
H33D C33A H33F 109.5 . . ?
H33E C33A H33F 109.5 . . ?
C37C O4C C34C 119.7(6) . . ?
O4C C34C C35C 106.0(7) . . ?
O4C C34C C36C 113.4(6) . . ?
C35C C34C C36C 111.6(7) . . ?
O4C C34C H34C 108.6 . . ?
C35C C34C H34C 108.6 . . ?
C36C C34C H34C 108.6 . . ?
C34C C35C H35A 109.5 . . ?
C34C C35C H35B 109.5 . . ?
H35A C35C H35B 109.5 . . ?
C34C C35C H35C 109.5 . . ?
H35A C35C H35C 109.5 . . ?
H35B C35C H35C 109.5 . . ?
C34C C36C H36A 109.5 . . ?
C34C C36C H36B 109.5 . . ?
H36A C36C H36B 109.5 . . ?
C34C C36C H36C 109.5 . . ?
H36A C36C H36C 109.5 . . ?
H36B C36C H36C 109.5 . . ?
O4C C37C C38C 107.2(6) . . ?
O4C C37C C39C 112.4(6) . . ?
C38C C37C C39C 112.3(8) . . ?
O4C C37C H37C 108.2 . . ?
C38C C37C H37C 108.2 . . ?
C39C C37C H37C 108.2 . . ?
C37C C38C H38A 109.5 . . ?
C37C C38C H38B 109.5 . . ?
H38A C38C H38B 109.5 . . ?
C37C C38C H38C 109.5 . . ?
H38A C38C H38C 109.5 . . ?
H38B C38C H38C 109.5 . . ?
C37C C39C H39A 109.5 . . ?
C37C C39C H39B 109.5 . . ?
H39A C39C H39B 109.5 . . ?
C37C C39C H39C 109.5 . . ?
H39A C39C H39C 109.5 . . ?
H39B C39C H39C 109.5 . . ?
C34D O4D C37D 112.5(11) . . ?
O4D C34D C36D 123.7(14) . . ?
O4D C34D C35D 93.8(14) . . ?
C36D C34D C35D 111.8(17) . . ?
O4D C34D H34E 108.7 . . ?
C36D C34D H34E 108.7 . . ?
C35D C34D H34E 108.7 . . ?
C34D C35D H35D 109.5 . . ?
C34D C35D H35E 109.5 . . ?
H35D C35D H35E 109.5 . . ?
C34D C35D H35F 109.5 . . ?
H35D C35D H35F 109.5 . . ?
H35E C35D H35F 109.5 . . ?
C34D C36D H36D 109.5 . . ?
C34D C36D H36E 109.5 . . ?
H36D C36D H36E 109.5 . . ?
C34D C36D H36F 109.5 . . ?
H36D C36D H36F 109.5 . . ?
H36E C36D H36F 109.5 . . ?
O4D C37D C39D 104.6(12) . . ?
O4D C37D C38D 121.2(12) . . ?
C39D C37D C38D 112.1(13) . . ?
O4D C37D H37D 105.9 . . ?
C39D C37D H37D 105.9 . . ?
C38D C37D H37D 105.9 . . ?
C37D C38D H38D 109.5 . . ?
C37D C38D H38E 109.5 . . ?
H38D C38D H38E 109.5 . . ?
C37D C38D H38F 109.5 . . ?
H38D C38D H38F 109.5 . . ?
H38E C38D H38F 109.5 . . ?
C37D C39D H39D 109.5 . . ?
C37D C39D H39E 109.5 . . ?
H39D C39D H39E 109.5 . . ?
C37D C39D H39F 109.5 . . ?
H39D C39D H39F 109.5 . . ?
H39E C39D H39F 109.5 . . ?
C34E O4E C37E 109(2) . . ?
C36E C34E C35E 119(3) . . ?
C36E C34E O4E 91.1(16) . . ?
C35E C34E O4E 125(2) . . ?
C36E C34E H34F 106.7 . . ?
C35E C34E H34F 106.7 . . ?
O4E C34E H34F 106.7 . . ?
C34E C35E H35G 109.5 . . ?
C34E C35E H35H 109.5 . . ?
H35G C35E H35H 109.5 . . ?
C34E C35E H35I 109.5 . . ?
H35G C35E H35I 109.5 . . ?
H35H C35E H35I 109.5 . . ?
C34E C36E H36G 109.5 . . ?
C34E C36E H36H 109.5 . . ?
H36G C36E H36H 109.5 . . ?
C34E C36E H36I 109.5 . . ?
H36G C36E H36I 109.5 . . ?
H36H C36E H36I 109.5 . . ?
C38E C37E C39E 109.8(19) . . ?
C38E C37E O4E 97.7(17) . . ?
C39E C37E O4E 118.2(17) . . ?
C38E C37E H37E 110.1 . . ?
C39E C37E H37E 110.1 . . ?
O4E C37E H37E 110.1 . . ?
C37E C38E H38G 109.5 . . ?
C37E C38E H38H 109.5 . . ?
H38G C38E H38H 109.5 . . ?
C37E C38E H38I 109.5 . . ?
H38G C38E H38I 109.5 . . ?
H38H C38E H38I 109.5 . . ?
C37E C39E H39G 109.5 . . ?
C37E C39E H39H 109.5 . . ?
H39G C39E H39H 109.5 . . ?
C37E C39E H39I 109.5 . . ?
H39G C39E H39I 109.5 . . ?
H39H C39E H39I 109.5 . . ?

loop_
_geom_bond_atom_site_label_1
_geom_bond_atom_site_label_2
_geom_bond_distance
_geom_bond_site_symmetry_2
_geom_bond_publ_flag
I1 C11 2.105(6) . ?
I2 C20 2.107(6) . ?
I3 C29 2.099(6) . ?
O1 C8 1.374(6) . ?
O1 C7 1.447(6) . ?
O2 C17 1.383(6) . ?
O2 C16 1.451(6) . ?
O3 C26 1.378(6) . ?
O3 C25 1.432(6) . ?
C1 C6 1.401(7) . ?
C1 C2 1.412(8) . ?
C1 C7 1.501(8) . ?
C2 C3 1.392(8) . ?
C2 C14 1.532(7) . ?
C3 C4 1.402(7) . ?
C3 C16 1.522(7) . ?
C4 C5 1.404(8) . ?
C4 C23 1.518(7) . ?
C5 C6 1.400(8) . ?
C5 C25 1.513(7) . ?
C6 C32 1.535(8) . ?
C7 H7A 0.9900 . ?
C7 H7B 0.9900 . ?
C8 C13 1.377(8) . ?
C8 C9 1.400(8) . ?
C9 C10 1.386(8) . ?
C9 H9 0.9500 . ?
C10 C11 1.375(8) . ?
C10 H10 0.9500 . ?
C11 C12 1.400(8) . ?
C12 C13 1.381(8) . ?
C12 H12 0.9500 . ?
C13 H13 0.9500 . ?
C14 C15 1.538(8) . ?
C14 H14A 0.9900 . ?
C14 H14B 0.9900 . ?
C15 H15A 0.9800 . ?
C15 H15B 0.9800 . ?
C15 H15C 0.9800 . ?
C16 H16A 0.9900 . ?
C16 H16B 0.9900 . ?
C17 C18 1.374(8) . ?
C17 C22 1.393(8) . ?
C18 C19 1.395(8) . ?
C18 H18 0.9500 . ?
C19 C20 1.374(8) . ?
C19 H19 0.9500 . ?
C20 C21 1.392(8) . ?
C21 C22 1.377(8) . ?
C21 H21 0.9500 . ?
C22 H22 0.9500 . ?
C23 C24 1.525(8) . ?
C23 H23A 0.9900 . ?
C23 H23B 0.9900 . ?
C24 H24A 0.9800 . ?
C24 H24B 0.9800 . ?
C24 H24C 0.9800 . ?
C25 H25A 0.9900 . ?
C25 H25B 0.9900 . ?
C26 C31 1.372(8) . ?
C26 C27 1.392(8) . ?
C27 C28 1.398(8) . ?
C27 H27 0.9500 . ?
C28 C29 1.394(10) . ?
C28 H28 0.9500 . ?
C29 C30 1.362(9) . ?
C30 C31 1.381(8) . ?
C30 H30 0.9500 . ?
C31 H31 0.9500 . ?
C32 C33 1.512(8) . ?
C32 H32A 0.9900 . ?
C32 H32B 0.9900 . ?
C33 H33A 0.9800 . ?
C33 H33B 0.9800 . ?
C33 H33C 0.9800 . ?
I3A C29A 2.107(6) . ?
C29A C30A 1.370(9) . ?
C29A C28A 1.375(10) . ?
I3C C29C 2.078(9) . ?
C29C C30A 1.370(9) . ?
C29C C28A 1.375(10) . ?
I1A C11A 2.101(6) . ?
I2A C20A 2.110(6) . ?
O1A C8A 1.367(7) . ?
O1A C7A 1.438(7) . ?
O2A C17A 1.375(7) . ?
O2A C16A 1.428(7) . ?
O3A C26A 1.379(7) . ?
O3A C25A 1.438(7) . ?
C1A C2A 1.393(8) . ?
C1A C6A 1.409(8) . ?
C1A C7A 1.511(8) . ?
C2A C3A 1.394(8) . ?
C2A C14A 1.523(7) . ?
C3A C4A 1.428(8) . ?
C3A C16A 1.504(8) . ?
C4A C5A 1.397(8) . ?
C4A C23A 1.525(9) . ?
C5A C6A 1.401(8) . ?
C5A C25A 1.520(8) . ?
C6A C32A 1.510(8) . ?
C7A H7C 0.9900 . ?
C7A H7D 0.9900 . ?
C8A C13A 1.383(8) . ?
C8A C9A 1.395(8) . ?
C9A C10A 1.373(8) . ?
C9A H9A 0.9500 . ?
C10A C11A 1.390(8) . ?
C10A H10A 0.9500 . ?
C11A C12A 1.374(8) . ?
C12A C13A 1.392(9) . ?
C12A H12A 0.9500 . ?
C13A H13A 0.9500 . ?
C14A C15A 1.540(8) . ?
C14A H14C 0.9900 . ?
C14A H14D 0.9900 . ?
C15A H15D 0.9800 . ?
C15A H15E 0.9800 . ?
C15A H15F 0.9800 . ?
C16A H16C 0.9900 . ?
C16A H16D 0.9900 . ?
C17A C18A 1.388(9) . ?
C17A C22A 1.391(8) . ?
C18A C19A 1.367(9) . ?
C18A H18A 0.9500 . ?
C19A C20A 1.388(8) . ?
C19A H19A 0.9500 . ?
C20A C21A 1.375(8) . ?
C21A C22A 1.399(8) . ?
C21A H21A 0.9500 . ?
C22A H22A 0.9500 . ?
C23A C24A 1.497(10) . ?
C23A H23C 0.9900 . ?
C23A H23D 0.9900 . ?
C24A H24D 0.9800 . ?
C24A H24E 0.9800 . ?
C24A H24F 0.9800 . ?
C25A H25C 0.9900 . ?
C25A H25D 0.9900 . ?
C26A C31A 1.379(9) . ?
C26A C27A 1.384(8) . ?
C27A C28A 1.386(9) . ?
C27A H27A 0.9500 . ?
C28A H28A 0.9500 . ?
C30A C31A 1.390(8) . ?
C30A H30A 0.9500 . ?
C31A H31A 0.9500 . ?
C32A C33A 1.549(9) . ?
C32A H32C 0.9900 . ?
C32A H32D 0.9900 . ?
C33A H33D 0.9800 . ?
C33A H33E 0.9800 . ?
C33A H33F 0.9800 . ?
O4C C37C 1.418(8) . ?
O4C C34C 1.429(9) . ?
C34C C35C 1.500(11) . ?
C34C C36C 1.509(11) . ?
C34C H34C 1.0000 . ?
C35C H35A 0.9800 . ?
C35C H35B 0.9800 . ?
C35C H35C 0.9800 . ?
C36C H36A 0.9800 . ?
C36C H36B 0.9800 . ?
C36C H36C 0.9800 . ?
C37C C38C 1.487(12) . ?
C37C C39C 1.495(11) . ?
C37C H37C 1.0000 . ?
C38C H38A 0.9800 . ?
C38C H38B 0.9800 . ?
C38C H38C 0.9800 . ?
C39C H39A 0.9800 . ?
C39C H39B 0.9800 . ?
C39C H39C 0.9800 . ?
O4D C34D 1.400(13) . ?
O4D C37D 1.402(13) . ?
C34D C36D 1.482(11) . ?
C34D C35D 1.482(11) . ?
C34D H34E 1.0000 . ?
C35D H35D 0.9800 . ?
C35D H35E 0.9800 . ?
C35D H35F 0.9800 . ?
C36D H36D 0.9800 . ?
C36D H36E 0.9800 . ?
C36D H36F 0.9800 . ?
C37D C39D 1.482(11) . ?
C37D C38D 1.482(11) . ?
C37D H37D 1.0000 . ?
C38D H38D 0.9800 . ?
C38D H38E 0.9800 . ?
C38D H38F 0.9800 . ?
C39D H39D 0.9800 . ?
C39D H39E 0.9800 . ?
C39D H39F 0.9800 . ?
O4E C34E 1.49(2) . ?
O4E C37E 1.49(2) . ?
C34E C36E 1.469(16) . ?
C34E C35E 1.469(16) . ?
C34E H34F 1.0000 . ?
C35E H35G 0.9800 . ?
C35E H35H 0.9800 . ?
C35E H35I 0.9800 . ?
C36E H36G 0.9800 . ?
C36E H36H 0.9800 . ?
C36E H36I 0.9800 . ?
C37E C38E 1.469(17) . ?
C37E C39E 1.469(16) . ?
C37E H37E 1.0000 . ?
C38E H38G 0.9800 . ?
C38E H38H 0.9800 . ?
C38E H38I 0.9800 . ?
C39E H39G 0.9800 . ?
C39E H39H 0.9800 . ?
C39E H39I 0.9800 . ?

loop_
_geom_hbond_atom_site_label_D
_geom_hbond_atom_site_label_H
_geom_hbond_atom_site_label_A
_geom_hbond_distance_DH
_geom_hbond_distance_HA
_geom_hbond_distance_DA
_geom_hbond_angle_DHA
_geom_hbond_site_symmetry_A
_geom_hbond_publ_flag
C12 H12 O4E^d 0.95 2.57 3.487(18) 163.3 1_645 yes
C14 H14B O1 0.99 2.58 3.265(7) 126.2 . yes
C19A H19A O4C 0.95 2.61 3.468(7) 149.7 2_566 yes
C24 H24A O3 0.98 2.49 3.182(7) 127.6 . yes
C33A H33E O3A 0.98 2.46 3.151(8) 126.9 . yes

loop_
_geom_torsion_atom_site_label_1
_geom_torsion_atom_site_label_2
_geom_torsion_atom_site_label_3
_geom_torsion_atom_site_label_4
_geom_torsion
_geom_torsion_site_symmetry_1
_geom_torsion_site_symmetry_2
_geom_torsion_site_symmetry_3
_geom_torsion_site_symmetry_4
_geom_torsion_publ_flag
C6 C1 C2 C3 1.4(8) . . . . ?
C7 C1 C2 C3 177.5(5) . . . . ?
C6 C1 C2 C14 -179.9(5) . . . . ?
C7 C1 C2 C14 -3.8(7) . . . . ?
C1 C2 C3 C4 -6.1(8) . . . . ?
C14 C2 C3 C4 175.2(5) . . . . ?
C1 C2 C3 C16 178.5(5) . . . . ?
C14 C2 C3 C16 -0.1(8) . . . . ?
C2 C3 C4 C5 2.7(8) . . . . ?
C16 C3 C4 C5 178.1(5) . . . . ?
C2 C3 C4 C23 179.6(5) . . . . ?
C16 C3 C4 C23 -5.0(8) . . . . ?
C3 C4 C5 C6 5.5(8) . . . . ?
C23 C4 C5 C6 -171.4(5) . . . . ?
C3 C4 C5 C25 -169.3(5) . . . . ?
C23 C4 C5 C25 13.7(8) . . . . ?
C4 C5 C6 C1 -10.2(8) . . . . ?
C25 C5 C6 C1 164.6(5) . . . . ?
C4 C5 C6 C32 168.1(5) . . . . ?
C25 C5 C6 C32 -17.1(7) . . . . ?
C2 C1 C6 C5 6.7(8) . . . . ?
C7 C1 C6 C5 -169.5(5) . . . . ?
C2 C1 C6 C32 -171.6(5) . . . . ?
C7 C1 C6 C32 12.2(8) . . . . ?
C8 O1 C7 C1 176.1(4) . . . . ?
C6 C1 C7 O1 96.1(6) . . . . ?
C2 C1 C7 O1 -80.1(6) . . . . ?
C7 O1 C8 C13 -172.8(5) . . . . ?
C7 O1 C8 C9 5.4(8) . . . . ?
O1 C8 C9 C10 -179.3(5) . . . . ?
C13 C8 C9 C10 -1.2(9) . . . . ?
C8 C9 C10 C11 0.5(9) . . . . ?
C9 C10 C11 C12 0.4(9) . . . . ?
C9 C10 C11 I1 -177.9(4) . . . . ?
C10 C11 C12 C13 -0.7(9) . . . . ?
I1 C11 C12 C13 177.6(4) . . . . ?
O1 C8 C13 C12 179.1(5) . . . . ?
C9 C8 C13 C12 0.9(9) . . . . ?
C11 C12 C13 C8 0.0(9) . . . . ?
C3 C2 C14 C15 94.2(7) . . . . ?
C1 C2 C14 C15 -84.5(7) . . . . ?
C17 O2 C16 C3 -175.9(4) . . . . ?
C2 C3 C16 O2 87.7(6) . . . . ?
C4 C3 C16 O2 -87.8(6) . . . . ?
C16 O2 C17 C18 -6.4(8) . . . . ?
C16 O2 C17 C22 174.9(5) . . . . ?
O2 C17 C18 C19 179.7(5) . . . . ?
C22 C17 C18 C19 -1.7(8) . . . . ?
C17 C18 C19 C20 0.5(9) . . . . ?
C18 C19 C20 C21 0.3(9) . . . . ?
C18 C19 C20 I2 -176.9(4) . . . . ?
C19 C20 C21 C22 0.1(9) . . . . ?
I2 C20 C21 C22 177.3(4) . . . . ?
C20 C21 C22 C17 -1.3(9) . . . . ?
C18 C17 C22 C21 2.1(9) . . . . ?
O2 C17 C22 C21 -179.1(5) . . . . ?
C3 C4 C23 C24 -88.2(6) . . . . ?
C5 C4 C23 C24 88.6(6) . . . . ?
C26 O3 C25 C5 169.2(5) . . . . ?
C6 C5 C25 O3 110.6(6) . . . . ?
C4 C5 C25 O3 -74.5(6) . . . . ?
C25 O3 C26 C31 14.2(8) . . . . ?
C25 O3 C26 C27 -167.3(5) . . . . ?
C31 C26 C27 C28 0.1(9) . . . . ?
O3 C26 C27 C28 -178.5(5) . . . . ?
C26 C27 C28 C29 0.4(9) . . . . ?
C27 C28 C29 C30 -1.2(10) . . . . ?
C27 C28 C29 I3 -179.2(5) . . . . ?
C28 C29 C30 C31 1.4(10) . . . . ?
I3 C29 C30 C31 179.5(5) . . . . ?
O3 C26 C31 C30 178.5(5) . . . . ?
C27 C26 C31 C30 0.1(9) . . . . ?
C29 C30 C31 C26 -0.9(10) . . . . ?
C5 C6 C32 C33 96.7(6) . . . . ?
C1 C6 C32 C33 -85.0(6) . . . . ?
C6A C1A C2A C3A 3.3(8) . . . . ?
C7A C1A C2A C3A 176.8(5) . . . . ?
C6A C1A C2A C14A -176.7(5) . . . . ?
C7A C1A C2A C14A -3.2(8) . . . . ?
C1A C2A C3A C4A -7.3(9) . . . . ?
C14A C2A C3A C4A 172.7(5) . . . . ?
C1A C2A C3A C16A 177.0(5) . . . . ?
C14A C2A C3A C16A -3.0(8) . . . . ?
C2A C3A C4A C5A 6.9(9) . . . . ?
C16A C3A C4A C5A -177.4(6) . . . . ?
C2A C3A C4A C23A -176.7(5) . . . . ?
C16A C3A C4A C23A -1.0(9) . . . . ?
C3A C4A C5A C6A -2.3(9) . . . . ?
C23A C4A C5A C6A -178.6(6) . . . . ?
C3A C4A C5A C25A -178.0(5) . . . . ?
C23A C4A C5A C25A 5.7(9) . . . . ?
C4A C5A C6A C1A -1.7(9) . . . . ?
C25A C5A C6A C1A 174.0(5) . . . . ?
C4A C5A C6A C32A 178.2(6) . . . . ?
C25A C5A C6A C32A -6.1(8) . . . . ?
C2A C1A C6A C5A 1.3(8) . . . . ?
C7A C1A C6A C5A -172.2(5) . . . . ?
C2A C1A C6A C32A -178.6(5) . . . . ?
C7A C1A C6A C32A 7.9(8) . . . . ?
C8A O1A C7A C1A 174.6(5) . . . . ?
C2A C1A C7A O1A -85.2(6) . . . . ?
C6A C1A C7A O1A 88.5(6) . . . . ?
C7A O1A C8A C13A 0.4(8) . . . . ?
C7A O1A C8A C9A 179.4(5) . . . . ?
O1A C8A C9A C10A 179.9(5) . . . . ?
C13A C8A C9A C10A -1.0(9) . . . . ?
C8A C9A C10A C11A -0.2(9) . . . . ?
C9A C10A C11A C12A 0.9(9) . . . . ?
C9A C10A C11A I1A -177.7(4) . . . . ?
C10A C11A C12A C13A -0.5(9) . . . . ?
I1A C11A C12A C13A 178.1(4) . . . . ?
O1A C8A C13A C12A -179.6(5) . . . . ?
C9A C8A C13A C12A 1.4(9) . . . . ?
C11A C12A C13A C8A -0.7(9) . . . . ?
C1A C2A C14A C15A -89.6(7) . . . . ?
C3A C2A C14A C15A 90.4(7) . . . . ?
C17A O2A C16A C3A -173.5(5) . . . . ?
C2A C3A C16A O2A 89.7(7) . . . . ?
C4A C3A C16A O2A -85.9(6) . . . . ?
C16A O2A C17A C18A 167.6(5) . . . . ?
C16A O2A C17A C22A -10.8(8) . . . . ?
O2A C17A C18A C19A -179.0(5) . . . . ?
C22A C17A C18A C19A -0.6(10) . . . . ?
C17A C18A C19A C20A 0.6(9) . . . . ?
C18A C19A C20A C21A -0.3(9) . . . . ?
C18A C19A C20A I2A 179.7(5) . . . . ?
C19A C20A C21A C22A 0.1(9) . . . . ?
I2A C20A C21A C22A -179.9(4) . . . . ?
O2A C17A C22A C21A 178.6(6) . . . . ?
C18A C17A C22A C21A 0.3(9) . . . . ?
C20A C21A C22A C17A -0.1(9) . . . . ?
C5A C4A C23A C24A 80.9(8) . . . . ?
C3A C4A C23A C24A -95.4(7) . . . . ?
C26A O3A C25A C5A -178.2(5) . . . . ?
C4A C5A C25A O3A -113.7(6) . . . . ?
C6A C5A C25A O3A 70.5(7) . . . . ?
C25A O3A C26A C31A -12.2(9) . . . . ?
C25A O3A C26A C27A 167.6(6) . . . . ?
C31A C26A C27A C28A -2.7(10) . . . . ?
O3A C26A C27A C28A 177.5(6) . . . . ?
C30A C29C C28A C27A -0.6(11) . . . . ?
I3C C29C C28A C27A 169.2(6) . . . . ?
C30A C29A C28A C27A -0.6(11) . . . . ?
I3A C29A C28A C27A -179.8(6) . . . . ?
C26A C27A C28A C29C 1.9(12) . . . . ?
C26A C27A C28A C29A 1.9(12) . . . . ?
C28A C29C C30A C31A 0.1(11) . . . . ?
I3C C29C C30A C31A -167.8(6) . . . . ?
C28A C29A C30A C31A 0.1(11) . . . . ?
I3A C29A C30A C31A 179.3(5) . . . . ?
O3A C26A C31A C30A -178.0(6) . . . . ?
C27A C26A C31A C30A 2.2(10) . . . . ?
C29C C30A C31A C26A -0.9(10) . . . . ?
C29A C30A C31A C26A -0.9(10) . . . . ?
C5A C6A C32A C33A -94.3(7) . . . . ?
C1A C6A C32A C33A 85.6(7) . . . . ?
C37C O4C C34C C35C 179.5(6) . . . . ?
C37C O4C C34C C36C 56.7(9) . . . . ?
C34C O4C C37C C38C 174.2(6) . . . . ?
C34C O4C C37C C39C 50.2(9) . . . . ?
C37D O4D C34D C36D -70(2) . . . . ?
C37D O4D C34D C35D 170.3(13) . . . . ?
C34D O4D C37D C39D -107.8(14) . . . . ?
C34D O4D C37D C38D 124.3(15) . . . . ?
C37E O4E C34E C36E -129(2) . . . . ?
C37E O4E C34E C35E 104(3) . . . . ?
C34E O4E C37E C38E 98.9(18) . . . . ?
C34E O4E C37E C39E -143.7(19) . . . . ?
